data_2241953
loop_
_publ_author_name
'Suckert, Stefan'
'Jess, Inke'
'N\"ather, Christian'

_publ_section_title
;
 Crystal structure of
 bis(3,5-dimethylpyridine-\k<i>N</i>)bis(methanol-\k<i>O</i>)bis(thiocyanato-\k<i>N</i>)cobalt(II)
;
_journal_coeditor_code WM5338
_journal_issue 12
_journal_name_full 'Acta Crystallographica Section E'
_journal_page_first 1824
_journal_page_last 1826
_journal_paper_doi 10.1107/S2056989016018326
_journal_volume 72
_journal_year 2016
_chemical_formula_iupac '[Co (N C S)2 (C7 H9 N)2 (C H4 O)2]'
_chemical_formula_moiety 'C18 H26 Co N4 O2 S2'
_chemical_formula_sum 'C18 H26 Co N4 O2 S2'
_chemical_formula_weight 453.48
_chemical_name_systematic
Bis(3,5-dimethylpyridine-\k<i>N</i>)bis(methanol-\k<i>O</i>)bis(thiocyanato-\k<i>n</i>)cobalt(II)
_space_group_crystal_system triclinic
_space_group_IT_number 2
_space_group_name_Hall '-P 1'
_space_group_name_H-M_alt 'P -1'
_symmetry_space_group_name_Hall '-P 1'
_symmetry_space_group_name_H-M 'P -1'
_atom_sites_solution_hydrogens mixed
_audit_creation_method SHELXL-2014/7
_cell_angle_alpha 87.403(5)
_cell_angle_beta 81.419(5)
_cell_angle_gamma 76.295(5)
_cell_formula_units_Z 1
_cell_length_a 7.7027(5)
_cell_length_b 7.8688(5)
_cell_length_c 9.1970(5)
_cell_measurement_reflns_used 6258
_cell_measurement_temperature 170(2)
_cell_measurement_theta_max 27.439
_cell_measurement_theta_min 2.240
_cell_volume 535.48(6)
_computing_cell_refinement
;
X-AREA (Stoe & Cie, 2008)
;
_computing_data_collection
;
X-AREA (Stoe & Cie, 2008)
;
_computing_data_reduction
;
X-AREA (Stoe & Cie, 2008)
;
_computing_molecular_graphics
;
XP in SHELXTL (Sheldrick, 2008) and DIAMOND (Brandenburg, 1999)
;
_computing_publication_material
;
publCIF (Westrip, 2010)
;
_computing_structure_refinement
;
SHELXL2014 (Sheldrick, 2015)
;
_computing_structure_solution
;
SHELXS97 (Sheldrick, 2008)
;
_diffrn_ambient_temperature 170(2)
_diffrn_measured_fraction_theta_full 0.997
_diffrn_measured_fraction_theta_max 0.995
_diffrn_measurement_device_type 'Stoe IPDS-2'
_diffrn_measurement_method 'omega scans'
_diffrn_radiation_type MoK\a
_diffrn_radiation_wavelength 0.71073
_diffrn_reflns_av_R_equivalents 0.0237
_diffrn_reflns_limit_h_max 9
_diffrn_reflns_limit_h_min -9
_diffrn_reflns_limit_k_max 10
_diffrn_reflns_limit_k_min -10
_diffrn_reflns_limit_l_max 11
_diffrn_reflns_limit_l_min -11
_diffrn_reflns_number 6258
_diffrn_reflns_theta_full 25.242
_diffrn_reflns_theta_max 27.439
_diffrn_reflns_theta_min 2.240
_exptl_absorpt_coefficient_mu 1.016
_exptl_absorpt_correction_T_max 0.923
_exptl_absorpt_correction_T_min 0.885
_exptl_absorpt_correction_type numerical
_exptl_absorpt_process_details
;
(X-SHAPE and X-RED32; Stoe & Cie, 2008)
;
_exptl_crystal_colour blue
_exptl_crystal_density_diffrn 1.406
_exptl_crystal_description block
_exptl_crystal_F_000 237
_exptl_crystal_size_max 0.1495
_exptl_crystal_size_mid 0.0905
_exptl_crystal_size_min 0.0406
_refine_diff_density_max 0.366
_refine_diff_density_min -0.367
_refine_ls_extinction_method none
_refine_ls_goodness_of_fit_ref 1.080
_refine_ls_hydrogen_treatment constr
_refine_ls_matrix_type full
_refine_ls_number_parameters 127
_refine_ls_number_reflns 2431
_refine_ls_number_restraints 0
_refine_ls_restrained_S_all 1.080
_refine_ls_R_factor_all 0.0430
_refine_ls_R_factor_gt 0.0344
_refine_ls_shift/su_max 0.001
_refine_ls_shift/su_mean 0.000
_refine_ls_structure_factor_coef Fsqd
_refine_ls_weighting_details 'w=1/[\s^2^(Fo^2^)+(0.0503P)^2^+0.2412P] where P=(Fo^2^+2Fc^2^)/3'
_refine_ls_weighting_scheme calc
_refine_ls_wR_factor_gt 0.0868
_refine_ls_wR_factor_ref 0.0943
_reflns_number_gt 2052
_reflns_number_total 2431
_reflns_threshold_expression 'I > 2\s(I)'
_cod_data_source_file wm5338sup1.cif
_cod_data_source_block I
_cod_database_code 2241953
_shelx_space_group_comment
;
The symmetry employed for this shelxl refinement is uniquely defined
by the following loop, which should always be used as a source of
symmetry information in preference to the above space-group names.
They are only intended as comments.
;

loop_
_space_group_symop_operation_xyz
'x, y, z'
'-x, -y, -z'

loop_
_atom_site_type_symbol
_atom_site_label
_atom_site_fract_x
_atom_site_fract_y
_atom_site_fract_z
_atom_site_U_iso_or_equiv
_atom_site_adp_type
_atom_site_calc_flag
_atom_site_occupancy
Co Co1 0.0000 0.5000 0.5000 0.02492(13) Uani d 1
N N1 0.1343(3) 0.6688(3) 0.3719(2) 0.0319(4) Uani d 1
C C1 0.2064(3) 0.7782(3) 0.3253(2) 0.0282(4) Uani d 1
S S1 0.30808(9) 0.93060(7) 0.25699(6) 0.03616(16) Uani d 1
O O1 0.2263(2) 0.2834(2) 0.45808(19) 0.0347(4) Uani d 1
H H1 0.2416 0.1917 0.4098 0.042 Uiso d 1
C C2 0.4115(3) 0.2961(4) 0.4380(3) 0.0406(6) Uani d 1
H H2A 0.4455 0.3340 0.3370 0.061 Uiso calc 1
H H2B 0.4891 0.1816 0.4566 0.061 Uiso calc 1
H H2C 0.4261 0.3815 0.5069 0.061 Uiso calc 1
N N11 0.1118(3) 0.5678(2) 0.68521(19) 0.0268(4) Uani d 1
C C11 0.1607(3) 0.4492(3) 0.7899(2) 0.0281(4) Uani d 1
H H11 0.1514 0.3327 0.7775 0.034 Uiso calc 1
C C12 0.2242(3) 0.4871(3) 0.9156(2) 0.0282(4) Uani d 1
C C13 0.2358(3) 0.6584(3) 0.9313(2) 0.0291(4) Uani d 1
H H13 0.2780 0.6900 1.0158 0.035 Uiso calc 1
C C14 0.1865(3) 0.7841(3) 0.8251(2) 0.0287(4) Uani d 1
C C15 0.1263(3) 0.7319(3) 0.7033(2) 0.0272(4) Uani d 1
H H15 0.0937 0.8165 0.6291 0.033 Uiso calc 1
C C16 0.2780(3) 0.3476(3) 1.0281(2) 0.0343(5) Uani d 1
H H16A 0.3882 0.2640 0.9867 0.051 Uiso calc 1
H H16B 0.1807 0.2864 1.0554 0.051 Uiso calc 1
H H16C 0.3001 0.4014 1.1155 0.051 Uiso calc 1
C C17 0.1983(4) 0.9710(3) 0.8375(3) 0.0374(5) Uani d 1
H H17A 0.2179 1.0218 0.7388 0.056 Uiso calc 1
H H17B 0.2991 0.9747 0.8899 0.056 Uiso calc 1
H H17C 0.0855 1.0382 0.8917 0.056 Uiso calc 1

loop_
_atom_site_aniso_label
_atom_site_aniso_U_11
_atom_site_aniso_U_22
_atom_site_aniso_U_33
_atom_site_aniso_U_12
_atom_site_aniso_U_13
_atom_site_aniso_U_23
Co1 0.0324(2) 0.0230(2) 0.0224(2) -0.01104(16) -0.00600(15) -0.00096(14)
N1 0.0419(11) 0.0315(9) 0.0264(9) -0.0160(8) -0.0056(8) 0.0007(7)
C1 0.0330(11) 0.0299(10) 0.0226(9) -0.0070(9) -0.0062(8) -0.0034(8)
S1 0.0456(4) 0.0304(3) 0.0358(3) -0.0184(3) -0.0004(3) -0.0018(2)
O1 0.0328(9) 0.0303(8) 0.0428(9) -0.0089(7) -0.0054(7) -0.0103(7)
C2 0.0308(12) 0.0427(13) 0.0512(14) -0.0114(10) -0.0092(10) -0.0056(11)
N11 0.0334(10) 0.0255(9) 0.0240(8) -0.0101(7) -0.0064(7) -0.0018(7)
C11 0.0367(12) 0.0226(10) 0.0278(10) -0.0104(9) -0.0071(8) -0.0014(8)
C12 0.0304(11) 0.0300(11) 0.0252(10) -0.0089(9) -0.0037(8) -0.0014(8)
C13 0.0320(11) 0.0314(11) 0.0261(10) -0.0098(9) -0.0051(8) -0.0059(8)
C14 0.0322(11) 0.0260(10) 0.0292(10) -0.0096(9) -0.0027(8) -0.0045(8)
C15 0.0323(11) 0.0249(10) 0.0261(10) -0.0091(8) -0.0051(8) -0.0008(8)
C16 0.0418(13) 0.0339(12) 0.0299(11) -0.0110(10) -0.0114(9) 0.0027(9)
C17 0.0480(14) 0.0283(11) 0.0410(13) -0.0161(10) -0.0097(11) -0.0050(9)

loop_
_atom_type_symbol
_atom_type_description
_atom_type_scat_dispersion_real
_atom_type_scat_dispersion_imag
_atom_type_scat_source
C C 0.0033 0.0016 'International Tables Vol C Tables 4.2.6.8 and 6.1.1.4'
H H 0.0000 0.0000 'International Tables Vol C Tables 4.2.6.8 and 6.1.1.4'
N N 0.0061 0.0033 'International Tables Vol C Tables 4.2.6.8 and 6.1.1.4'
S S 0.1246 0.1234 'International Tables Vol C Tables 4.2.6.8 and 6.1.1.4'
Co Co 0.3494 0.9721 'International Tables Vol C Tables 4.2.6.8 and 6.1.1.4'
O O 0.0106 0.0060 'International Tables Vol C Tables 4.2.6.8 and 6.1.1.4'

loop_
_geom_angle_atom_site_label_1
_geom_angle_atom_site_label_2
_geom_angle_atom_site_label_3
_geom_angle_site_symmetry_1
_geom_angle_site_symmetry_3
_geom_angle
N1 Co1 N1 . 2_566 180.0
N1 Co1 O1 . 2_566 87.76(7)
N1 Co1 O1 2_566 2_566 92.24(7)
N1 Co1 O1 . . 92.24(7)
N1 Co1 O1 2_566 . 87.76(7)
O1 Co1 O1 2_566 . 180.0
N1 Co1 N11 . 2_566 92.30(7)
N1 Co1 N11 2_566 2_566 87.70(7)
O1 Co1 N11 2_566 2_566 89.25(6)
O1 Co1 N11 . 2_566 90.75(6)
N1 Co1 N11 . . 87.70(7)
N1 Co1 N11 2_566 . 92.30(7)
O1 Co1 N11 2_566 . 90.75(6)
O1 Co1 N11 . . 89.25(6)
N11 Co1 N11 2_566 . 180.0
C1 N1 Co1 . . 167.28(17)
N1 C1 S1 . . 179.04(19)
C2 O1 Co1 . . 124.49(14)
C2 O1 H1 . . 97.4
Co1 O1 H1 . . 131.5
O1 C2 H2A . . 109.5
O1 C2 H2B . . 109.5
H2A C2 H2B . . 109.5
O1 C2 H2C . . 109.5
H2A C2 H2C . . 109.5
H2B C2 H2C . . 109.5
C11 N11 C15 . . 117.71(17)
C11 N11 Co1 . . 121.05(13)
C15 N11 Co1 . . 121.16(14)
N11 C11 C12 . . 123.78(19)
N11 C11 H11 . . 118.1
C12 C11 H11 . . 118.1
C13 C12 C11 . . 116.89(19)
C13 C12 C16 . . 122.06(19)
C11 C12 C16 . . 121.05(19)
C14 C13 C12 . . 120.79(19)
C14 C13 H13 . . 119.6
C12 C13 H13 . . 119.6
C13 C14 C15 . . 117.59(19)
C13 C14 C17 . . 122.42(19)
C15 C14 C17 . . 120.0(2)
N11 C15 C14 . . 123.23(19)
N11 C15 H15 . . 118.4
C14 C15 H15 . . 118.4
C12 C16 H16A . . 109.5
C12 C16 H16B . . 109.5
H16A C16 H16B . . 109.5
C12 C16 H16C . . 109.5
H16A C16 H16C . . 109.5
H16B C16 H16C . . 109.5
C14 C17 H17A . . 109.5
C14 C17 H17B . . 109.5
H17A C17 H17B . . 109.5
C14 C17 H17C . . 109.5
H17A C17 H17C . . 109.5
H17B C17 H17C . . 109.5

loop_
_geom_bond_atom_site_label_1
_geom_bond_atom_site_label_2
_geom_bond_site_symmetry_2
_geom_bond_distance
Co1 N1 . 2.0898(19)
Co1 N1 2_566 2.0898(19)
Co1 O1 2_566 2.1311(16)
Co1 O1 . 2.1311(16)
Co1 N11 2_566 2.1602(17)
Co1 N11 . 2.1602(17)
N1 C1 . 1.164(3)
C1 S1 . 1.636(2)
O1 C2 . 1.438(3)
O1 H1 . 0.8399
C2 H2A . 0.9800
C2 H2B . 0.9800
C2 H2C . 0.9800
N11 C11 . 1.342(3)
N11 C15 . 1.342(3)
C11 C12 . 1.390(3)
C11 H11 . 0.9500
C12 C13 . 1.388(3)
C12 C16 . 1.502(3)
C13 C14 . 1.386(3)
C13 H13 . 0.9500
C14 C15 . 1.388(3)
C14 C17 . 1.505(3)
C15 H15 . 0.9500
C16 H16A . 0.9800
C16 H16B . 0.9800
C16 H16C . 0.9800
C17 H17A . 0.9800
C17 H17B . 0.9800
C17 H17C . 0.9800

loop_
_geom_hbond_atom_site_label_D
_geom_hbond_atom_site_label_H
_geom_hbond_atom_site_label_A
_geom_hbond_site_symmetry_A
_geom_hbond_distance_DH
_geom_hbond_distance_HA
_geom_hbond_distance_DA
_geom_hbond_angle_DHA
O1 H1 S1 1_545 0.84 2.45 3.2885(17) 175.3

_cod_database_fobs_code 2241953
